data_1545886
loop_
_publ_author_name
'Schneider, Lisa M.'
'Schmiedel, Volker M.'
'Pecchioli, Tommaso'
'Lentz, Dieter'
'Merten, Christian'
'Christmann, Mathias'

_publ_section_title
;
 Asymmetric Synthesis of Carbocyclic Propellanes.
;
_journal_name_full 'Organic letters'
_journal_paper_doi 10.1021/acs.orglett.7b00836
_journal_year 2017
_chemical_absolute_configuration ad
_chemical_formula_sum 'C19 H19 Br O3'
_chemical_formula_weight 375.25
_space_group_crystal_system orthorhombic
_space_group_IT_number 19
_space_group_name_Hall 'P 2ac 2ab'
_space_group_name_H-M_alt 'P 21 21 21'
_symmetry_space_group_name_Hall 'P 2ac 2ab'
_symmetry_space_group_name_H-M 'P 21 21 21'
_atom_sites_solution_hydrogens geom
_audit_creation_method SHELXL-2016/6
_cell_angle_alpha 90
_cell_angle_beta 90
_cell_angle_gamma 90
_cell_formula_units_Z 4
_cell_length_a 7.3483(4)
_cell_length_b 12.1210(7)
_cell_length_c 18.3918(10)
_cell_measurement_reflns_used 9251
_cell_measurement_temperature 100(2)
_cell_measurement_theta_max 30.5
_cell_measurement_theta_min 2.68
_cell_volume 1638.13(16)
_computing_cell_refinement 'Bruker SAINT'
_computing_data_collection 'Bruker APEX2'
_computing_data_reduction 'Bruker SAINT'
_computing_structure_refinement 'SHELXL-2016/6 (Sheldrick, 2016)'
_computing_structure_solution 'SHELXT 2014/5 (Sheldrick, 2014)'
_diffrn_ambient_temperature 100(2)
_diffrn_measured_fraction_theta_full 0.999
_diffrn_measured_fraction_theta_max 0.998
_diffrn_measurement_device_type 'Bruker D8 Venture Photon'
_diffrn_measurement_method '\f and \w scans'
_diffrn_radiation_type MoK\a
_diffrn_radiation_wavelength 0.71073
_diffrn_reflns_av_R_equivalents 0.0457
_diffrn_reflns_av_unetI/netI 0.0301
_diffrn_reflns_Laue_measured_fraction_full 0.999
_diffrn_reflns_Laue_measured_fraction_max 0.998
_diffrn_reflns_limit_h_max 10
_diffrn_reflns_limit_h_min -10
_diffrn_reflns_limit_k_max 17
_diffrn_reflns_limit_k_min -17
_diffrn_reflns_limit_l_max 25
_diffrn_reflns_limit_l_min -26
_diffrn_reflns_number 33613
_diffrn_reflns_point_group_measured_fraction_full 0.999
_diffrn_reflns_point_group_measured_fraction_max 0.997
_diffrn_reflns_theta_full 25.242
_diffrn_reflns_theta_max 30.574
_diffrn_reflns_theta_min 2.780
_diffrn_source 'Incoatec Microfocus Source'
_exptl_absorpt_coefficient_mu 2.522
_exptl_absorpt_correction_T_max 0.8622
_exptl_absorpt_correction_T_min 0.7108
_exptl_absorpt_correction_type multi-scan
_exptl_absorpt_process_details 'SADABS-2014/5 - Bruker AXS'
_exptl_crystal_colour colourless
_exptl_crystal_density_diffrn 1.522
_exptl_crystal_description block
_exptl_crystal_F_000 768
_exptl_crystal_size_max 0.250
_exptl_crystal_size_mid 0.130
_exptl_crystal_size_min 0.060
_refine_diff_density_max 0.294
_refine_diff_density_min -0.376
_refine_diff_density_rms 0.062
_refine_ls_abs_structure_details
;
 Flack x determined using 1865 quotients [(I+)-(I-)]/[(I+)+(I-)]
 (Parsons, Flack and Wagner, Acta Cryst. B69 (2013) 249-259).
;
_refine_ls_abs_structure_Flack -0.002(3)
_refine_ls_extinction_method none
_refine_ls_goodness_of_fit_ref 1.046
_refine_ls_hydrogen_treatment constr
_refine_ls_matrix_type full
_refine_ls_number_parameters 208
_refine_ls_number_reflns 5027
_refine_ls_number_restraints 0
_refine_ls_restrained_S_all 1.046
_refine_ls_R_factor_all 0.0313
_refine_ls_R_factor_gt 0.0262
_refine_ls_shift/su_max 0.002
_refine_ls_shift/su_mean 0.000
_refine_ls_structure_factor_coef Fsqd
_refine_ls_weighting_details 'w=1/[\s^2^(Fo^2^)+(0.0269P)^2^+0.3696P] where P=(Fo^2^+2Fc^2^)/3'
_refine_ls_weighting_scheme calc
_refine_ls_wR_factor_gt 0.0538
_refine_ls_wR_factor_ref 0.0553
_reflns_Friedel_coverage 0.755
_reflns_Friedel_fraction_full 1.000
_reflns_Friedel_fraction_max 0.995
_reflns_number_gt 4673
_reflns_number_total 5027
_reflns_threshold_expression 'I > 2\s(I)'
_cod_data_source_file ol7b00836_si_001.cif
_cod_data_source_block shelx
_cod_database_code 1545886
_shelx_shelxl_version_number 2016/6
_shelx_space_group_comment
;
The symmetry employed for this shelxl refinement is uniquely defined
by the following loop, which should always be used as a source of
symmetry information in preference to the above space-group names.
They are only intended as comments.
;
_shelx_estimated_absorpt_t_min 0.571
_shelx_estimated_absorpt_t_max 0.863

loop_
_space_group_symop_operation_xyz
'x, y, z'
'-x+1/2, -y, z+1/2'
'-x, y+1/2, -z+1/2'
'x+1/2, -y+1/2, -z'

loop_
_atom_site_label
_atom_site_type_symbol
_atom_site_fract_x
_atom_site_fract_y
_atom_site_fract_z
_atom_site_U_iso_or_equiv
_atom_site_adp_type
_atom_site_occupancy
_atom_site_site_symmetry_order
_atom_site_calc_flag
_atom_site_refinement_flags_posn
_atom_site_refinement_flags_adp
C1 C 0.4865(3) 0.43935(18) 0.37358(12) 0.0121(4) Uani 1 1 d . .
C2 C 0.5846(3) 0.52655(18) 0.32691(12) 0.0142(4) Uani 1 1 d . .
H2A H 0.658795 0.488560 0.289595 0.017 Uiso 1 1 calc R U
H2B H 0.492504 0.571813 0.301344 0.017 Uiso 1 1 calc R U
C3 C 0.7078(3) 0.60253(19) 0.37134(13) 0.0158(4) Uani 1 1 d . .
H3A H 0.809783 0.559078 0.391743 0.019 Uiso 1 1 calc R U
H3B H 0.759737 0.659813 0.339072 0.019 Uiso 1 1 calc R U
C4 C 0.6042(3) 0.65788(16) 0.43302(11) 0.0137(4) Uani 1 1 d . .
H4 H 0.691332 0.702685 0.462579 0.016 Uiso 1 1 calc R U
C5 C 0.5101(3) 0.57523(18) 0.48240(11) 0.0130(4) Uani 1 1 d . .
H5A H 0.428237 0.616170 0.515557 0.016 Uiso 1 1 calc R U
H5B H 0.603806 0.538786 0.512720 0.016 Uiso 1 1 calc R U
C6 C 0.3983(3) 0.48521(16) 0.44387(11) 0.0111(4) Uani 1 1 d . .
C7 C 0.2043(3) 0.52078(18) 0.42130(12) 0.0132(4) Uani 1 1 d . .
H7A H 0.120984 0.519854 0.463597 0.016 Uiso 1 1 calc R U
H7B H 0.205200 0.595861 0.400107 0.016 Uiso 1 1 calc R U
C8 C 0.1465(3) 0.43524(18) 0.36458(12) 0.0138(4) Uani 1 1 d . .
H8A H 0.082396 0.372720 0.387903 0.017 Uiso 1 1 calc R U
H8B H 0.065176 0.468777 0.327787 0.017 Uiso 1 1 calc R U
C9 C 0.3227(3) 0.39718(17) 0.33010(12) 0.0134(4) Uani 1 1 d . .
C10 C 0.3961(3) 0.38220(18) 0.49110(12) 0.0168(4) Uani 1 1 d . .
H10 H 0.323107 0.374328 0.533408 0.020 Uiso 1 1 calc R U
C11 C 0.5070(3) 0.3050(2) 0.46675(14) 0.0208(5) Uani 1 1 d . .
H11 H 0.525108 0.235879 0.489958 0.025 Uiso 1 1 calc R U
C12 C 0.6021(3) 0.33983(17) 0.39741(13) 0.0192(4) Uani 1 1 d . .
H12A H 0.599464 0.280338 0.360537 0.023 Uiso 1 1 calc R U
H12B H 0.729867 0.361459 0.406743 0.023 Uiso 1 1 calc R U
C13 C 0.5127(3) 0.83732(18) 0.39279(11) 0.0126(4) Uani 1 1 d . .
C14 C 0.3570(3) 0.90552(16) 0.36761(11) 0.0113(4) Uani 1 1 d . .
C15 C 0.3771(3) 1.01992(17) 0.36889(11) 0.0153(4) Uani 1 1 d . .
H15 H 0.488967 1.051400 0.384410 0.018 Uiso 1 1 calc R U
C16 C 0.2357(3) 1.08781(18) 0.34774(12) 0.0173(5) Uani 1 1 d . .
H16 H 0.248657 1.165765 0.349137 0.021 Uiso 1 1 calc R U
C17 C 0.0746(3) 1.04014(17) 0.32447(11) 0.0131(4) Uani 1 1 d . .
C18 C 0.0497(3) 0.92628(18) 0.32210(12) 0.0129(4) Uani 1 1 d . .
H18 H -0.061888 0.895230 0.305888 0.015 Uiso 1 1 calc R U
C19 C 0.1932(3) 0.85956(18) 0.34423(11) 0.0120(4) Uani 1 1 d . .
H19 H 0.179483 0.781637 0.343401 0.014 Uiso 1 1 calc R U
O1 O 0.3339(2) 0.34030(13) 0.27590(9) 0.0193(4) Uani 1 1 d . .
O2 O 0.4651(2) 0.73107(12) 0.40277(9) 0.0143(3) Uani 1 1 d . .
O3 O 0.6629(2) 0.87365(14) 0.40484(9) 0.0180(3) Uani 1 1 d . .
Br01 Br -0.11805(3) 1.13392(2) 0.29401(2) 0.02066(7) Uani 1 1 d . .

loop_
_atom_site_aniso_label
_atom_site_aniso_U_11
_atom_site_aniso_U_22
_atom_site_aniso_U_33
_atom_site_aniso_U_23
_atom_site_aniso_U_13
_atom_site_aniso_U_12
C1 0.0109(10) 0.0124(9) 0.0129(10) 0.0002(7) 0.0029(8) 0.0029(8)
C2 0.0117(10) 0.0178(10) 0.0131(10) 0.0000(8) 0.0038(8) -0.0004(8)
C3 0.0095(9) 0.0183(10) 0.0197(11) 0.0004(8) 0.0010(8) -0.0004(8)
C4 0.0080(9) 0.0161(10) 0.0169(10) -0.0007(7) -0.0051(8) 0.0021(8)
C5 0.0104(10) 0.0175(10) 0.0111(10) -0.0017(8) -0.0008(8) 0.0027(8)
C6 0.0091(9) 0.0149(9) 0.0093(9) 0.0009(7) -0.0003(8) 0.0019(8)
C7 0.0094(9) 0.0176(10) 0.0125(10) -0.0014(8) 0.0006(8) 0.0019(8)
C8 0.0103(10) 0.0171(9) 0.0140(10) -0.0003(7) -0.0006(8) -0.0016(8)
C9 0.0152(10) 0.0111(9) 0.0139(10) 0.0014(7) 0.0003(8) -0.0006(7)
C10 0.0148(10) 0.0222(11) 0.0134(9) 0.0074(8) -0.0023(8) -0.0046(10)
C11 0.0183(12) 0.0192(11) 0.0248(13) 0.0087(9) -0.0059(10) 0.0018(9)
C12 0.0151(10) 0.0162(10) 0.0263(12) 0.0016(8) 0.0022(10) 0.0076(9)
C13 0.0118(10) 0.0159(10) 0.0100(10) -0.0025(7) -0.0010(8) -0.0012(8)
C14 0.0121(10) 0.0127(8) 0.0092(9) -0.0011(7) 0.0013(8) -0.0002(7)
C15 0.0160(10) 0.0142(9) 0.0155(10) -0.0019(7) 0.0018(10) -0.0041(9)
C16 0.0237(12) 0.0110(9) 0.0171(11) -0.0003(8) 0.0028(9) -0.0004(9)
C17 0.0156(11) 0.0140(9) 0.0096(9) 0.0009(7) 0.0025(8) 0.0065(8)
C18 0.0119(9) 0.0161(10) 0.0107(9) 0.0006(8) 0.0005(8) -0.0005(8)
C19 0.0127(9) 0.0115(8) 0.0118(9) -0.0001(8) 0.0004(7) -0.0014(8)
O1 0.0233(9) 0.0181(8) 0.0164(8) -0.0058(6) 0.0029(6) -0.0016(6)
O2 0.0098(7) 0.0122(7) 0.0210(8) -0.0002(6) -0.0048(6) 0.0010(6)
O3 0.0115(7) 0.0222(8) 0.0203(8) 0.0010(7) -0.0041(6) -0.0046(7)
Br01 0.02417(11) 0.01916(10) 0.01865(10) 0.00202(9) 0.00065(10) 0.01198(10)

loop_
_atom_type_symbol
_atom_type_description
_atom_type_scat_dispersion_real
_atom_type_scat_dispersion_imag
_atom_type_scat_source
C C 0.0033 0.0016 'International Tables Vol C Tables 4.2.6.8 and 6.1.1.4'
H H 0.0000 0.0000 'International Tables Vol C Tables 4.2.6.8 and 6.1.1.4'
O O 0.0106 0.0060 'International Tables Vol C Tables 4.2.6.8 and 6.1.1.4'
Br Br -0.2901 2.4595 'International Tables Vol C Tables 4.2.6.8 and 6.1.1.4'

loop_
_geom_angle_atom_site_label_1
_geom_angle_atom_site_label_2
_geom_angle_atom_site_label_3
_geom_angle
C9 C1 C12 108.69(18)
C9 C1 C2 107.79(18)
C12 C1 C2 115.98(18)
C9 C1 C6 103.09(17)
C12 C1 C6 105.94(17)
C2 C1 C6 114.50(17)
C3 C2 C1 113.11(18)
C3 C2 H2A 109.0
C1 C2 H2A 109.0
C3 C2 H2B 109.0
C1 C2 H2B 109.0
H2A C2 H2B 107.8
C4 C3 C2 111.61(18)
C4 C3 H3A 109.3
C2 C3 H3A 109.3
C4 C3 H3B 109.3
C2 C3 H3B 109.3
H3A C3 H3B 108.0
O2 C4 C5 108.00(17)
O2 C4 C3 109.45(17)
C5 C4 C3 112.50(17)
O2 C4 H4 108.9
C5 C4 H4 108.9
C3 C4 H4 108.9
C4 C5 C6 115.82(17)
C4 C5 H5A 108.3
C6 C5 H5A 108.3
C4 C5 H5B 108.3
C6 C5 H5B 108.3
H5A C5 H5B 107.4
C10 C6 C5 108.93(17)
C10 C6 C7 111.90(18)
C5 C6 C7 114.73(17)
C10 C6 C1 100.74(16)
C5 C6 C1 114.52(18)
C7 C6 C1 105.18(16)
C8 C7 C6 104.47(17)
C8 C7 H7A 110.9
C6 C7 H7A 110.9
C8 C7 H7B 110.9
C6 C7 H7B 110.9
H7A C7 H7B 108.9
C9 C8 C7 104.73(17)
C9 C8 H8A 110.8
C7 C8 H8A 110.8
C9 C8 H8B 110.8
C7 C8 H8B 110.8
H8A C8 H8B 108.9
O1 C9 C8 125.0(2)
O1 C9 C1 124.4(2)
C8 C9 C1 110.58(18)
C11 C10 C6 112.4(2)
C11 C10 H10 123.8
C6 C10 H10 123.8
C10 C11 C12 111.9(2)
C10 C11 H11 124.0
C12 C11 H11 124.0
C11 C12 C1 101.74(18)
C11 C12 H12A 111.4
C1 C12 H12A 111.4
C11 C12 H12B 111.4
C1 C12 H12B 111.4
H12A C12 H12B 109.3
O3 C13 O2 124.1(2)
O3 C13 C14 123.9(2)
O2 C13 C14 111.98(18)
C19 C14 C15 119.6(2)
C19 C14 C13 122.60(19)
C15 C14 C13 117.8(2)
C16 C15 C14 120.5(2)
C16 C15 H15 119.8
C14 C15 H15 119.8
C15 C16 C17 118.8(2)
C15 C16 H16 120.6
C17 C16 H16 120.6
C16 C17 C18 122.4(2)
C16 C17 Br01 118.57(16)
C18 C17 Br01 119.04(17)
C19 C18 C17 117.9(2)
C19 C18 H18 121.1
C17 C18 H18 121.1
C18 C19 C14 120.9(2)
C18 C19 H19 119.6
C14 C19 H19 119.6
C13 O2 C4 116.73(17)

loop_
_geom_bond_atom_site_label_1
_geom_bond_atom_site_label_2
_geom_bond_distance
C1 C9 1.533(3)
C1 C12 1.539(3)
C1 C2 1.541(3)
C1 C6 1.549(3)
C2 C3 1.528(3)
C2 H2A 0.9900
C2 H2B 0.9900
C3 C4 1.522(3)
C3 H3A 0.9900
C3 H3B 0.9900
C4 O2 1.464(2)
C4 C5 1.519(3)
C4 H4 1.0000
C5 C6 1.539(3)
C5 H5A 0.9900
C5 H5B 0.9900
C6 C10 1.521(3)
C6 C7 1.546(3)
C7 C8 1.531(3)
C7 H7A 0.9900
C7 H7B 0.9900
C8 C9 1.514(3)
C8 H8A 0.9900
C8 H8B 0.9900
C9 O1 1.215(3)
C10 C11 1.319(3)
C10 H10 0.9500
C11 C12 1.514(3)
C11 H11 0.9500
C12 H12A 0.9900
C12 H12B 0.9900
C13 O3 1.209(3)
C13 O2 1.347(3)
C13 C14 1.486(3)
C14 C19 1.394(3)
C14 C15 1.395(3)
C15 C16 1.382(3)
C15 H15 0.9500
C16 C17 1.385(3)
C16 H16 0.9500
C17 C18 1.393(3)
C17 Br01 1.900(2)
C18 C19 1.390(3)
C18 H18 0.9500
C19 H19 0.9500
